data_4512734
loop_
_publ_author_name
'Servati-Gargari, Masoumeh'
'Mahmoudi, Ghodrat'
'Batten, Stuart R.'
'Stilinovi\'c, Vladimir'
'Butler, Derek'
'Beauvais, Laurance'
'Kassel, William Scott'
'Dougherty, William G.'
'VanDerveer, Donald'

_publ_section_title
;
 Control of Interpenetration in Two-Dimensional Metal--Organic Frameworks
 by Modification of Hydrogen Bonding Capability of the Organic Bridging
 Subunits
;
_journal_issue 3
_journal_name_full 'Crystal Growth &amp; Design'
_journal_page_first 1336
_journal_paper_doi 10.1021/cg501741r
_journal_volume 15
_journal_year 2015
_chemical_formula_sum 'C26 H22 Mn N10 O3 S2'
_chemical_formula_weight 641.60
_chemical_name_systematic
; 
 ? 
;
_space_group_IT_number 61
_symmetry_cell_setting orthorhombic
_symmetry_space_group_name_Hall '-P 2ac 2ab'
_symmetry_space_group_name_H-M 'P b c a'
_atom_sites_solution_hydrogens geom
_atom_sites_solution_primary direct
_atom_sites_solution_secondary difmap
_audit_creation_method SHELXL-97
_cell_angle_alpha 90.00
_cell_angle_beta 90.00
_cell_angle_gamma 90.00
_cell_formula_units_Z 8
_cell_length_a 7.5717(2)
_cell_length_b 21.0577(5)
_cell_length_c 36.3949(9)
_cell_measurement_reflns_used 9880
_cell_measurement_temperature 110(2)
_cell_measurement_theta_max 32.26
_cell_measurement_theta_min 2.23
_cell_volume 5802.9(3)
_computing_cell_refinement 'Bruker SAINT'
_computing_data_collection 'Bruker APEX2'
_computing_data_reduction 'Bruker SAINT'
_computing_molecular_graphics 'Bruker SHELXTL'
_computing_publication_material 'Bruker SHELXTL'
_computing_structure_refinement 'SHELXL-97 (Sheldrick, 2008)'
_computing_structure_solution 'SHELXS-97 (Sheldrick, 2008)'
_diffrn_ambient_temperature 110(2)
_diffrn_measured_fraction_theta_full 0.997
_diffrn_measured_fraction_theta_max 0.997
_diffrn_measurement_device_type 'Bruker APEX-II CCD'
_diffrn_measurement_method '\f and \w scans'
_diffrn_radiation_monochromator graphite
_diffrn_radiation_source 'fine-focus sealed tube'
_diffrn_radiation_type MoK\a
_diffrn_radiation_wavelength 0.71073
_diffrn_reflns_av_R_equivalents 0.0506
_diffrn_reflns_av_sigmaI/netI 0.0459
_diffrn_reflns_limit_h_max 11
_diffrn_reflns_limit_h_min -10
_diffrn_reflns_limit_k_max 32
_diffrn_reflns_limit_k_min -26
_diffrn_reflns_limit_l_max 55
_diffrn_reflns_limit_l_min -55
_diffrn_reflns_number 70864
_diffrn_reflns_theta_full 33.15
_diffrn_reflns_theta_max 33.15
_diffrn_reflns_theta_min 1.93
_exptl_absorpt_coefficient_mu 0.647
_exptl_absorpt_correction_T_max 0.9382
_exptl_absorpt_correction_T_min 0.9036
_exptl_absorpt_correction_type multi-scan
_exptl_absorpt_process_details SADABS
_exptl_crystal_colour yellow
_exptl_crystal_density_diffrn 1.469
_exptl_crystal_density_method 'not measured'
_exptl_crystal_description block
_exptl_crystal_F_000 2632
_exptl_crystal_size_max 0.16
_exptl_crystal_size_mid 0.12
_exptl_crystal_size_min 0.10
_refine_diff_density_max 0.668
_refine_diff_density_min -0.520
_refine_diff_density_rms 0.070
_refine_ls_extinction_method none
_refine_ls_goodness_of_fit_ref 1.018
_refine_ls_hydrogen_treatment mixed
_refine_ls_matrix_type full
_refine_ls_number_parameters 395
_refine_ls_number_reflns 11052
_refine_ls_number_restraints 0
_refine_ls_restrained_S_all 1.018
_refine_ls_R_factor_all 0.0772
_refine_ls_R_factor_gt 0.0435
_refine_ls_shift/su_max 0.001
_refine_ls_shift/su_mean 0.000
_refine_ls_structure_factor_coef Fsqd
_refine_ls_weighting_details 'calc w=1/[\s^2^(Fo^2^)+(0.0461P)^2^+2.8311P] where P=(Fo^2^+2Fc^2^)/3'
_refine_ls_weighting_scheme calc
_refine_ls_wR_factor_gt 0.0981
_refine_ls_wR_factor_ref 0.1105
_reflns_number_gt 7589
_reflns_number_total 11052
_reflns_threshold_expression >2sigma(I)
_cod_data_source_file cg501741r_si_002.cif
_cod_data_source_block 6
_cod_depositor_comments
;
The following automatic conversions were performed:

'_symmetry_cell_setting' value 'Orthorhombic' changed to
'orthorhombic' according to
/usr/data/users/saulius/crontab/automatic-downloads/rss-feeds/ACS/lib/dictionaries/cif_core.dic
dictionary named 'cif_core.dic' version 2.4.2 from 2011-04-26.

Automatic conversion script
Id: cif_fix_values 3008 2015-01-20 13:52:24Z robertas 

 Adding full bibliography for 4512729--4512734.cif.
;
_cod_original_sg_symbol_H-M Pbca
_cod_database_code 4512734

loop_
_symmetry_equiv_pos_as_xyz
'x, y, z'
'-x+1/2, -y, z+1/2'
'-x, y+1/2, -z+1/2'
'x+1/2, -y+1/2, -z'
'-x, -y, -z'
'x-1/2, y, -z-1/2'
'x, -y-1/2, z-1/2'
'-x-1/2, y-1/2, z'

loop_
_atom_site_label
_atom_site_type_symbol
_atom_site_fract_x
_atom_site_fract_y
_atom_site_fract_z
_atom_site_U_iso_or_equiv
_atom_site_adp_type
_atom_site_occupancy
_atom_site_symmetry_multiplicity
_atom_site_calc_flag
_atom_site_refinement_flags
Mn1 Mn 0.00051(3) 0.135629(10) 0.126603(6) 0.01463(6) Uani 1 1 d .
N1 N 0.13765(19) 0.04644(6) 0.14774(4) 0.0191(3) Uani 1 1 d .
N2 N 0.36382(18) -0.12827(6) 0.23028(4) 0.0178(3) Uani 1 1 d .
N3 N 0.47808(19) -0.16870(7) 0.24825(4) 0.0176(3) Uani 1 1 d .
H3A H 0.580(3) -0.1717(11) 0.2410(6) 0.036(6) Uiso 1 1 d .
N4 N 0.79485(19) -0.30750(6) 0.34020(4) 0.0172(3) Uani 1 1 d .
N5 N -0.09241(18) 0.23154(6) 0.10479(3) 0.0164(3) Uani 1 1 d .
N6 N -0.2078(2) 0.43480(6) 0.03401(4) 0.0193(3) Uani 1 1 d .
H6A H -0.167(3) 0.4097(10) 0.0197(5) 0.019(5) Uiso 1 1 d .
N7 N -0.26010(19) 0.49385(6) 0.02163(4) 0.0190(3) Uani 1 1 d .
N8 N -0.3666(2) 0.67484(7) -0.06828(4) 0.0287(3) Uani 1 1 d .
N9 N 0.1907(2) 0.13671(7) 0.07958(4) 0.0239(3) Uani 1 1 d .
N10 N -0.1763(2) 0.13721(8) 0.17233(4) 0.0274(3) Uani 1 1 d .
O1 O 0.28192(16) -0.18340(6) 0.29399(3) 0.0259(3) Uani 1 1 d .
O2 O -0.2831(2) 0.45765(6) 0.09281(3) 0.0322(3) Uani 1 1 d .
O3 O -0.1905(2) 0.08738(7) 0.09137(4) 0.0332(3) Uani 1 1 d .
H3C H -0.266(4) 0.1061(13) 0.0808(7) 0.045(8) Uiso 1 1 d .
H3D H -0.189(4) 0.0480(15) 0.0873(8) 0.063(9) Uiso 1 1 d .
S1 S 0.49772(6) 0.15001(2) 0.037134(12) 0.02294(9) Uani 1 1 d .
S2 S -0.37320(9) 0.07899(3) 0.227613(14) 0.04518(16) Uani 1 1 d .
C1 C 0.0567(2) 0.00513(8) 0.17038(5) 0.0238(4) Uani 1 1 d .
H1A H -0.0676 0.0084 0.1735 0.029 Uiso 1 1 calc R
C2 C 0.1462(2) -0.04201(8) 0.18941(5) 0.0234(4) Uani 1 1 d .
H2A H 0.0843 -0.0698 0.2054 0.028 Uiso 1 1 calc R
C3 C 0.3276(2) -0.04804(7) 0.18471(4) 0.0177(3) Uani 1 1 d .
C4 C 0.4115(2) -0.00643(8) 0.16063(4) 0.0207(3) Uani 1 1 d .
H4A H 0.5348 -0.0098 0.1562 0.025 Uiso 1 1 calc R
C5 C 0.3119(2) 0.03997(8) 0.14325(5) 0.0212(3) Uani 1 1 d .
H5A H 0.3708 0.0687 0.1273 0.025 Uiso 1 1 calc R
C6 C 0.4349(2) -0.09387(8) 0.20516(4) 0.0190(3) Uani 1 1 d .
H6B H 0.5572 -0.0982 0.1998 0.023 Uiso 1 1 calc R
C7 C 0.4268(2) -0.19362(7) 0.28029(4) 0.0156(3) Uani 1 1 d .
C8 C 0.5593(2) -0.23421(7) 0.29975(4) 0.0162(3) Uani 1 1 d .
C9 C 0.5716(2) -0.22755(8) 0.33766(4) 0.0192(3) Uani 1 1 d .
H9A H 0.4991 -0.1979 0.3503 0.023 Uiso 1 1 calc R
C10 C 0.6907(2) -0.26464(8) 0.35675(4) 0.0190(3) Uani 1 1 d .
H10A H 0.6992 -0.2596 0.3826 0.023 Uiso 1 1 calc R
C11 C 0.7807(2) -0.31438(8) 0.30358(4) 0.0197(3) Uani 1 1 d .
H11A H 0.8527 -0.3451 0.2917 0.024 Uiso 1 1 calc R
C12 C 0.6654(2) -0.27854(8) 0.28241(4) 0.0187(3) Uani 1 1 d .
H12A H 0.6594 -0.2843 0.2566 0.022 Uiso 1 1 calc R
C13 C -0.1334(2) 0.27765(8) 0.12852(4) 0.0200(3) Uani 1 1 d .
H13A H -0.1332 0.2680 0.1540 0.024 Uiso 1 1 calc R
C14 C -0.1763(2) 0.33887(7) 0.11778(4) 0.0195(3) Uani 1 1 d .
H14A H -0.2031 0.3704 0.1356 0.023 Uiso 1 1 calc R
C15 C -0.1794(2) 0.35336(7) 0.08055(4) 0.0168(3) Uani 1 1 d .
C16 C -0.1411(3) 0.30538(8) 0.05580(4) 0.0229(4) Uani 1 1 d .
H16A H -0.1444 0.3132 0.0301 0.027 Uiso 1 1 calc R
C17 C -0.0978(2) 0.24581(7) 0.06907(4) 0.0211(3) Uani 1 1 d .
H17A H -0.0704 0.2134 0.0519 0.025 Uiso 1 1 calc R
C18 C -0.2283(2) 0.41999(7) 0.06998(4) 0.0192(3) Uani 1 1 d .
C19 C -0.2394(3) 0.50237(8) -0.01268(5) 0.0226(3) Uani 1 1 d .
H19A H -0.1913 0.4690 -0.0271 0.027 Uiso 1 1 calc R
C20 C -0.2876(2) 0.56232(7) -0.03055(4) 0.0195(3) Uani 1 1 d .
C21 C -0.3670(2) 0.61298(8) -0.01260(5) 0.0216(3) Uani 1 1 d .
H21A H -0.3962 0.6102 0.0127 0.026 Uiso 1 1 calc R
C22 C -0.4027(3) 0.66766(8) -0.03240(5) 0.0271(4) Uani 1 1 d .
H22A H -0.4561 0.7022 -0.0198 0.033 Uiso 1 1 calc R
C23 C -0.2922(3) 0.62576(9) -0.08511(5) 0.0301(4) Uani 1 1 d .
H23A H -0.2662 0.6297 -0.1105 0.036 Uiso 1 1 calc R
C24 C -0.2502(3) 0.56930(9) -0.06781(5) 0.0281(4) Uani 1 1 d .
H24A H -0.1965 0.5357 -0.0812 0.034 Uiso 1 1 calc R
C25 C 0.3174(2) 0.14320(7) 0.06213(4) 0.0195(3) Uani 1 1 d .
C26 C -0.2593(2) 0.11319(9) 0.19555(5) 0.0239(3) Uani 1 1 d .

loop_
_atom_site_aniso_label
_atom_site_aniso_U_11
_atom_site_aniso_U_22
_atom_site_aniso_U_33
_atom_site_aniso_U_23
_atom_site_aniso_U_13
_atom_site_aniso_U_12
Mn1 0.01917(12) 0.01031(9) 0.01442(10) 0.00096(8) -0.00460(9) -0.00033(9)
N1 0.0228(7) 0.0133(6) 0.0212(6) 0.0023(5) -0.0060(5) 0.0012(5)
N2 0.0157(6) 0.0179(6) 0.0198(6) 0.0034(5) -0.0036(5) 0.0048(5)
N3 0.0122(7) 0.0217(6) 0.0190(6) 0.0049(5) -0.0020(5) 0.0054(5)
N4 0.0216(7) 0.0149(6) 0.0150(6) -0.0012(5) -0.0040(5) 0.0029(5)
N5 0.0212(7) 0.0134(6) 0.0146(6) 0.0006(5) -0.0014(5) 0.0014(5)
N6 0.0296(8) 0.0106(6) 0.0178(6) 0.0015(5) -0.0005(6) 0.0057(5)
N7 0.0247(7) 0.0110(6) 0.0212(6) 0.0034(5) -0.0034(6) 0.0027(5)
N8 0.0339(9) 0.0240(7) 0.0281(8) 0.0102(6) -0.0025(7) 0.0025(7)
N9 0.0327(8) 0.0196(7) 0.0195(6) -0.0003(5) 0.0018(6) 0.0060(6)
N10 0.0261(8) 0.0282(8) 0.0279(8) 0.0040(6) 0.0018(6) 0.0004(6)
O1 0.0194(6) 0.0382(7) 0.0201(6) 0.0054(5) 0.0018(5) 0.0074(5)
O2 0.0554(9) 0.0168(6) 0.0243(6) 0.0015(5) 0.0092(6) 0.0123(6)
O3 0.0396(8) 0.0157(6) 0.0443(8) -0.0042(6) -0.0262(7) 0.0011(6)
S1 0.0226(2) 0.0236(2) 0.02268(19) 0.00117(15) -0.00245(17) -0.00051(17)
S2 0.0579(4) 0.0530(3) 0.0246(2) -0.0090(2) 0.0124(2) -0.0315(3)
C1 0.0191(8) 0.0191(8) 0.0331(9) 0.0076(7) -0.0036(7) 0.0019(6)
C2 0.0207(8) 0.0191(8) 0.0304(9) 0.0083(7) -0.0022(7) 0.0003(6)
C3 0.0194(8) 0.0153(7) 0.0183(7) 0.0010(5) -0.0041(6) 0.0013(6)
C4 0.0202(8) 0.0218(8) 0.0201(7) 0.0042(6) -0.0020(6) 0.0035(6)
C5 0.0264(9) 0.0181(7) 0.0191(7) 0.0039(6) -0.0021(6) 0.0015(6)
C6 0.0164(7) 0.0201(7) 0.0204(7) 0.0035(6) -0.0006(6) 0.0039(6)
C7 0.0147(7) 0.0169(7) 0.0153(6) -0.0002(5) -0.0016(6) 0.0031(6)
C8 0.0151(7) 0.0169(7) 0.0167(7) 0.0018(5) -0.0034(6) 0.0017(6)
C9 0.0213(8) 0.0188(7) 0.0174(7) -0.0017(6) -0.0019(6) 0.0061(6)
C10 0.0233(8) 0.0179(7) 0.0160(7) -0.0017(6) -0.0053(6) 0.0046(6)
C11 0.0243(8) 0.0184(7) 0.0165(7) -0.0011(6) -0.0035(6) 0.0074(6)
C12 0.0228(8) 0.0193(7) 0.0139(6) -0.0007(6) -0.0036(6) 0.0045(6)
C13 0.0272(9) 0.0174(7) 0.0153(7) 0.0008(6) 0.0020(6) 0.0050(6)
C14 0.0272(9) 0.0147(7) 0.0165(7) -0.0004(5) 0.0026(6) 0.0050(6)
C15 0.0193(8) 0.0130(6) 0.0180(7) 0.0011(5) -0.0001(6) 0.0022(6)
C16 0.0387(10) 0.0147(7) 0.0152(7) 0.0012(6) -0.0021(7) 0.0044(7)
C17 0.0339(10) 0.0136(7) 0.0159(7) -0.0006(5) -0.0031(7) 0.0044(6)
C18 0.0242(8) 0.0142(7) 0.0191(7) 0.0017(6) 0.0005(6) 0.0029(6)
C19 0.0347(10) 0.0150(7) 0.0181(7) 0.0008(6) -0.0022(7) 0.0042(7)
C20 0.0236(8) 0.0145(7) 0.0205(7) 0.0020(6) -0.0048(6) 0.0008(6)
C21 0.0278(9) 0.0171(7) 0.0198(7) 0.0020(6) -0.0036(7) 0.0029(6)
C22 0.0367(11) 0.0178(8) 0.0268(9) 0.0031(6) -0.0051(8) 0.0067(7)
C23 0.0380(11) 0.0308(10) 0.0214(8) 0.0087(7) 0.0005(8) 0.0050(8)
C24 0.0394(11) 0.0247(9) 0.0201(8) 0.0009(7) -0.0010(8) 0.0070(8)
C25 0.0282(9) 0.0145(7) 0.0158(7) -0.0015(5) -0.0054(6) 0.0039(6)
C26 0.0241(9) 0.0245(8) 0.0230(8) -0.0050(7) -0.0013(7) -0.0038(7)

loop_
_atom_type_symbol
_atom_type_description
_atom_type_scat_dispersion_real
_atom_type_scat_dispersion_imag
_atom_type_scat_source
C C 0.0033 0.0016 'International Tables Vol C Tables 4.2.6.8 and 6.1.1.4'
H H 0.0000 0.0000 'International Tables Vol C Tables 4.2.6.8 and 6.1.1.4'
N N 0.0061 0.0033 'International Tables Vol C Tables 4.2.6.8 and 6.1.1.4'
O O 0.0106 0.0060 'International Tables Vol C Tables 4.2.6.8 and 6.1.1.4'
S S 0.1246 0.1234 'International Tables Vol C Tables 4.2.6.8 and 6.1.1.4'
Mn Mn 0.3368 0.7283 'International Tables Vol C Tables 4.2.6.8 and 6.1.1.4'

loop_
_geom_angle_atom_site_label_1
_geom_angle_atom_site_label_2
_geom_angle_atom_site_label_3
_geom_angle
_geom_angle_site_symmetry_3
N10 Mn1 O3 92.85(6) .
N10 Mn1 N9 178.06(6) .
O3 Mn1 N9 88.95(6) .
N10 Mn1 N1 92.03(6) .
O3 Mn1 N1 96.69(5) .
N9 Mn1 N1 88.48(5) .
N10 Mn1 N5 93.67(5) .
O3 Mn1 N5 90.19(5) .
N9 Mn1 N5 85.60(5) .
N1 Mn1 N5 170.84(5) .
N10 Mn1 N4 90.28(6) 3_655
O3 Mn1 N4 175.19(5) 3_655
N9 Mn1 N4 87.88(5) 3_655
N1 Mn1 N4 86.84(5) 3_655
N5 Mn1 N4 85.96(5) 3_655
C5 N1 C1 117.31(14) .
C5 N1 Mn1 119.50(11) .
C1 N1 Mn1 122.11(12) .
C6 N2 N3 115.01(14) .
C7 N3 N2 118.30(14) .
C7 N3 H3A 121.8(16) .
N2 N3 H3A 119.0(16) .
C10 N4 C11 118.06(14) .
C10 N4 Mn1 120.70(10) 3_645
C11 N4 Mn1 121.19(11) 3_645
C17 N5 C13 117.31(13) .
C17 N5 Mn1 123.20(10) .
C13 N5 Mn1 119.35(10) .
C18 N6 N7 119.32(14) .
C18 N6 H6A 121.2(14) .
N7 N6 H6A 119.5(14) .
C19 N7 N6 114.34(14) .
C23 N8 C22 116.59(15) .
C25 N9 Mn1 162.47(14) .
C26 N10 Mn1 153.37(15) .
Mn1 O3 H3C 122.1(19) .
Mn1 O3 H3D 124(2) .
H3C O3 H3D 114(3) .
N1 C1 C2 123.06(17) .
N1 C1 H1A 118.5 .
C2 C1 H1A 118.5 .
C1 C2 C3 119.12(16) .
C1 C2 H2A 120.4 .
C3 C2 H2A 120.4 .
C2 C3 C4 118.09(15) .
C2 C3 C6 123.09(15) .
C4 C3 C6 118.75(15) .
C5 C4 C3 118.83(16) .
C5 C4 H4A 120.6 .
C3 C4 H4A 120.6 .
N1 C5 C4 123.55(16) .
N1 C5 H5A 118.2 .
C4 C5 H5A 118.2 .
N2 C6 C3 120.03(16) .
N2 C6 H6B 120.0 .
C3 C6 H6B 120.0 .
O1 C7 N3 123.15(14) .
O1 C7 C8 120.57(14) .
N3 C7 C8 116.27(14) .
C12 C8 C9 118.80(14) .
C12 C8 C7 123.97(14) .
C9 C8 C7 117.21(14) .
C10 C9 C8 119.09(15) .
C10 C9 H9A 120.5 .
C8 C9 H9A 120.5 .
N4 C10 C9 122.61(14) .
N4 C10 H10A 118.7 .
C9 C10 H10A 118.7 .
N4 C11 C12 122.80(15) .
N4 C11 H11A 118.6 .
C12 C11 H11A 118.6 .
C8 C12 C11 118.62(14) .
C8 C12 H12A 120.7 .
C11 C12 H12A 120.7 .
N5 C13 C14 123.24(14) .
N5 C13 H13A 118.4 .
C14 C13 H13A 118.4 .
C13 C14 C15 118.93(14) .
C13 C14 H14A 120.5 .
C15 C14 H14A 120.5 .
C16 C15 C14 118.09(14) .
C16 C15 C18 124.54(14) .
C14 C15 C18 117.35(14) .
C17 C16 C15 118.95(15) .
C17 C16 H16A 120.5 .
C15 C16 H16A 120.5 .
N5 C17 C16 123.46(15) .
N5 C17 H17A 118.3 .
C16 C17 H17A 118.3 .
O2 C18 N6 123.16(15) .
O2 C18 C15 121.09(15) .
N6 C18 C15 115.75(14) .
N7 C19 C20 121.75(15) .
N7 C19 H19A 119.1 .
C20 C19 H19A 119.1 .
C21 C20 C24 117.72(15) .
C21 C20 C19 124.13(15) .
C24 C20 C19 118.15(15) .
C20 C21 C22 118.60(16) .
C20 C21 H21A 120.7 .
C22 C21 H21A 120.7 .
N8 C22 C21 124.05(17) .
N8 C22 H22A 118.0 .
C21 C22 H22A 118.0 .
N8 C23 C24 123.86(17) .
N8 C23 H23A 118.1 .
C24 C23 H23A 118.1 .
C23 C24 C20 119.16(17) .
C23 C24 H24A 120.4 .
C20 C24 H24A 120.4 .
N9 C25 S1 178.21(15) .
N10 C26 S2 179.25(18) .

loop_
_geom_bond_atom_site_label_1
_geom_bond_atom_site_label_2
_geom_bond_distance
_geom_bond_site_symmetry_2
Mn1 N10 2.1360(16) .
Mn1 O3 2.1837(14) .
Mn1 N9 2.2367(15) .
Mn1 N1 2.2798(13) .
Mn1 N5 2.2812(13) .
Mn1 N4 2.3010(13) 3_655
N1 C5 1.337(2) .
N1 C1 1.346(2) .
N2 C6 1.285(2) .
N2 N3 1.3788(18) .
N3 C7 1.336(2) .
N3 H3A 0.82(2) .
N4 C10 1.341(2) .
N4 C11 1.345(2) .
N4 Mn1 2.3010(13) 3_645
N5 C17 1.335(2) .
N5 C13 1.336(2) .
N6 C18 1.355(2) .
N6 N7 1.3804(18) .
N6 H6A 0.80(2) .
N7 C19 1.271(2) .
N8 C23 1.327(3) .
N8 C22 1.342(2) .
N9 C25 1.159(2) .
N10 C26 1.169(2) .
O1 C7 1.224(2) .
O2 C18 1.221(2) .
O3 H3C 0.80(3) .
O3 H3D 0.84(3) .
S1 C25 1.6470(19) .
S2 C26 1.6198(19) .
C1 C2 1.387(2) .
C1 H1A 0.9500 .
C2 C3 1.390(2) .
C2 H2A 0.9500 .
C3 C4 1.393(2) .
C3 C6 1.465(2) .
C4 C5 1.387(2) .
C4 H4A 0.9500 .
C5 H5A 0.9500 .
C6 H6B 0.9500 .
C7 C8 1.496(2) .
C8 C12 1.384(2) .
C8 C9 1.390(2) .
C9 C10 1.380(2) .
C9 H9A 0.9500 .
C10 H10A 0.9500 .
C11 C12 1.388(2) .
C11 H11A 0.9500 .
C12 H12A 0.9500 .
C13 C14 1.386(2) .
C13 H13A 0.9500 .
C14 C15 1.389(2) .
C14 H14A 0.9500 .
C15 C16 1.384(2) .
C15 C18 1.501(2) .
C16 C17 1.384(2) .
C16 H16A 0.9500 .
C17 H17A 0.9500 .
C19 C20 1.466(2) .
C19 H19A 0.9500 .
C20 C21 1.388(2) .
C20 C24 1.393(2) .
C21 C22 1.385(2) .
C21 H21A 0.9500 .
C22 H22A 0.9500 .
C23 C24 1.382(3) .
C23 H23A 0.9500 .
C24 H24A 0.9500 .
